data_7019069
loop_
_publ_author_name
'Suttil, James A.'
'McGuinness, David S.'
'Pichler, Markus'
'Gardiner, Michael G.'
'Morgan, David H.'
'Evans, Stephen J.'

_publ_section_title
;
 Preparation and structures of aryloxy- and alkoxy-Ti(iv) complexes and
 their evaluation in ethylene oligomerisation and polymerisation.
;
_journal_issue 22
_journal_name_full 'Dalton transactions (Cambridge, England : 2003)'
_journal_page_first 6625
_journal_page_last 6633
_journal_paper_doi 10.1039/c2dt11737a
_journal_volume 41
_journal_year 2012
_chemical_formula_moiety 'C24 H34 Cl2 O2 Ti'
_chemical_formula_sum 'C24 H34 Cl2 O2 Ti'
_chemical_formula_weight 473.31
_chemical_name_systematic
;
?
;
_space_group_IT_number 14
_symmetry_cell_setting monoclinic
_symmetry_Int_Tables_number 14
_symmetry_space_group_name_Hall '-P 2yn'
_symmetry_space_group_name_H-M 'P 1 21/n 1'
_atom_sites_solution_hydrogens geom
_atom_sites_solution_primary direct
_atom_sites_solution_secondary difmap
_audit_creation_method SHELXL-97
_cell_angle_alpha 90.00
_cell_angle_beta 95.004(11)
_cell_angle_gamma 90.00
_cell_formula_units_Z 8
_cell_length_a 10.603(2)
_cell_length_b 31.616(2)
_cell_length_c 15.1970(13)
_cell_measurement_reflns_used 47685
_cell_measurement_temperature 100(2)
_cell_measurement_theta_max 26.42
_cell_measurement_theta_min 1.40
_cell_volume 5075.0(11)
_computing_cell_refinement XDS
_computing_data_collection BLU-ICE
_computing_data_reduction XDS
_computing_molecular_graphics
;
'X-SEED (Barbour, 2008) and ORTEPIII (Farrugia, 1998)'
;
_computing_publication_material 'WinGX (Farrugia, 1999)'
_computing_structure_refinement 'SHELXL-97 (Sheldrick, 1997)'
_computing_structure_solution 'SHELXS-97 (Sheldrick, 1990)'
_diffrn_ambient_temperature 100(2)
_diffrn_detector_area_resol_mean 'ADSC Q315'
_diffrn_measured_fraction_theta_full 0.940
_diffrn_measured_fraction_theta_max 0.940
_diffrn_measurement_device_type '3-ID1 Australian Synchrotron'
_diffrn_measurement_method Rotation
_diffrn_radiation_monochromator Si<111>
_diffrn_radiation_source 'Synchrotron ID'
_diffrn_radiation_type Synchrotron
_diffrn_radiation_wavelength 0.77500
_diffrn_reflns_av_R_equivalents 0.1100
_diffrn_reflns_av_sigmaI/netI 0.0616
_diffrn_reflns_limit_h_max 12
_diffrn_reflns_limit_h_min -12
_diffrn_reflns_limit_k_max 35
_diffrn_reflns_limit_k_min -35
_diffrn_reflns_limit_l_max 16
_diffrn_reflns_limit_l_min -16
_diffrn_reflns_number 55883
_diffrn_reflns_theta_full 26.42
_diffrn_reflns_theta_max 26.42
_diffrn_reflns_theta_min 1.40
_exptl_absorpt_coefficient_mu 0.564
_exptl_absorpt_correction_type none
_exptl_crystal_colour red
_exptl_crystal_density_diffrn 1.239
_exptl_crystal_density_method 'not measured'
_exptl_crystal_description prism
_exptl_crystal_F_000 2000
_exptl_crystal_size_max 0.08
_exptl_crystal_size_mid 0.08
_exptl_crystal_size_min 0.08
_refine_diff_density_max 0.633
_refine_diff_density_min -0.593
_refine_diff_density_rms 0.075
_refine_ls_extinction_method none
_refine_ls_goodness_of_fit_ref 1.065
_refine_ls_hydrogen_treatment constr
_refine_ls_matrix_type full
_refine_ls_number_parameters 523
_refine_ls_number_reflns 7576
_refine_ls_number_restraints 0
_refine_ls_restrained_S_all 1.065
_refine_ls_R_factor_all 0.0469
_refine_ls_R_factor_gt 0.0440
_refine_ls_shift/su_max 0.001
_refine_ls_shift/su_mean 0.000
_refine_ls_structure_factor_coef Fsqd
_refine_ls_weighting_details 'calc w=1/[\s^2^(Fo^2^)+(0.0639P)^2^+2.7619P] where P=(Fo^2^+2Fc^2^)/3'
_refine_ls_weighting_scheme calc
_refine_ls_wR_factor_gt 0.1183
_refine_ls_wR_factor_ref 0.1205
_reflns_number_gt 6920
_reflns_number_total 7576
_reflns_threshold_expression >2sigma(I)
_cod_data_source_file c2dt11737a.txt
_cod_data_source_block d:\as5m9b\new\new
_cod_original_cell_volume 5075.0(13)
_cod_original_sg_symbol_H-M 'P 21/n'
_cod_database_code 7019069

loop_
_symmetry_equiv_pos_as_xyz
'x, y, z'
'-x+1/2, y+1/2, -z+1/2'
'-x, -y, -z'
'x-1/2, -y-1/2, z-1/2'

loop_
_atom_site_label
_atom_site_type_symbol
_atom_site_fract_x
_atom_site_fract_y
_atom_site_fract_z
_atom_site_U_iso_or_equiv
_atom_site_adp_type
_atom_site_occupancy
_atom_site_symmetry_multiplicity
_atom_site_calc_flag
_atom_site_refinement_flags
Ti1 Ti 0.06562(3) 0.241256(12) 0.89050(2) 0.01921(13) Uani 1 1 d .
Ti2 Ti 0.05778(4) 0.010140(12) 0.70666(3) 0.02200(13) Uani 1 1 d .
Cl1 Cl -0.04192(5) 0.296501(19) 0.93540(4) 0.03044(16) Uani 1 1 d .
Cl2 Cl -0.06560(6) 0.18811(2) 0.85276(4) 0.03643(17) Uani 1 1 d .
Cl3 Cl 0.08111(7) 0.07725(2) 0.74780(5) 0.04451(19) Uani 1 1 d .
Cl4 Cl 0.18195(6) -0.00453(2) 0.60036(4) 0.03704(17) Uani 1 1 d .
O1 O 0.14302(14) 0.25716(5) 0.79963(10) 0.0204(3) Uani 1 1 d .
O2 O 0.17469(14) 0.22467(5) 0.97616(10) 0.0220(3) Uani 1 1 d .
O3 O 0.10461(14) -0.02211(5) 0.79749(10) 0.0226(3) Uani 1 1 d .
O4 O -0.10019(14) 0.00191(5) 0.66742(11) 0.0243(4) Uani 1 1 d .
C1 C 0.20709(19) 0.27276(7) 0.73129(14) 0.0193(4) Uani 1 1 d .
C2 C 0.2160(2) 0.24706(7) 0.65788(15) 0.0220(5) Uani 1 1 d .
C3 C 0.2721(2) 0.26497(8) 0.58716(16) 0.0263(5) Uani 1 1 d .
H3 H 0.2799 0.2486 0.5355 0.032 Uiso 1 1 calc R
C4 C 0.3166(2) 0.30610(8) 0.59050(16) 0.0264(5) Uani 1 1 d .
H4 H 0.3524 0.3178 0.5408 0.032 Uiso 1 1 calc R
C5 C 0.3094(2) 0.33039(7) 0.66599(16) 0.0247(5) Uani 1 1 d .
H5 H 0.3423 0.3584 0.6679 0.030 Uiso 1 1 calc R
C6 C 0.2544(2) 0.31419(7) 0.73918(15) 0.0197(5) Uani 1 1 d .
C7 C 0.1658(2) 0.20208(8) 0.65504(16) 0.0272(5) Uani 1 1 d .
H7 H 0.1463 0.1946 0.7163 0.033 Uiso 1 1 calc R
C8 C 0.2639(3) 0.17053(8) 0.6281(2) 0.0398(6) Uani 1 1 d .
H8A H 0.3418 0.1735 0.6674 0.060 Uiso 1 1 calc R
H8B H 0.2821 0.1760 0.5671 0.060 Uiso 1 1 calc R
H8C H 0.2309 0.1417 0.6327 0.060 Uiso 1 1 calc R
C9 C 0.0431(3) 0.19895(10) 0.5965(3) 0.0607(10) Uani 1 1 d .
H9A H 0.0128 0.1697 0.5957 0.091 Uiso 1 1 calc R
H9B H 0.0576 0.2077 0.5363 0.091 Uiso 1 1 calc R
H9C H -0.0205 0.2174 0.6195 0.091 Uiso 1 1 calc R
C10 C 0.2447(2) 0.33868(7) 0.82404(15) 0.0228(5) Uani 1 1 d .
H10 H 0.1570 0.3347 0.8420 0.027 Uiso 1 1 calc R
C11 C 0.3373(2) 0.32070(8) 0.89856(16) 0.0283(5) Uani 1 1 d .
H11A H 0.3298 0.3369 0.9529 0.043 Uiso 1 1 calc R
H11B H 0.4241 0.3228 0.8815 0.043 Uiso 1 1 calc R
H11C H 0.3168 0.2910 0.9087 0.043 Uiso 1 1 calc R
C12 C 0.2667(3) 0.38616(8) 0.81503(17) 0.0329(6) Uani 1 1 d .
H12A H 0.2591 0.4000 0.8721 0.049 Uiso 1 1 calc R
H12B H 0.2035 0.3979 0.7708 0.049 Uiso 1 1 calc R
H12C H 0.3517 0.3911 0.7964 0.049 Uiso 1 1 calc R
C13 C 0.2630(2) 0.21058(6) 1.04180(14) 0.0189(5) Uani 1 1 d .
C14 C 0.2393(2) 0.21880(7) 1.12942(14) 0.0196(5) Uani 1 1 d .
C15 C 0.3259(2) 0.20233(7) 1.19488(15) 0.0233(5) Uani 1 1 d .
H15 H 0.3131 0.2067 1.2553 0.028 Uiso 1 1 calc R
C16 C 0.4304(2) 0.17965(7) 1.17296(16) 0.0253(5) Uani 1 1 d .
H16 H 0.4873 0.1681 1.2185 0.030 Uiso 1 1 calc R
C17 C 0.4530(2) 0.17356(7) 1.08569(16) 0.0243(5) Uani 1 1 d .
H17 H 0.5268 0.1587 1.0722 0.029 Uiso 1 1 calc R
C18 C 0.3693(2) 0.18888(7) 1.01671(15) 0.0214(5) Uani 1 1 d .
C19 C 0.1276(2) 0.24585(7) 1.15026(15) 0.0230(5) Uani 1 1 d .
H19 H 0.0568 0.2399 1.1040 0.028 Uiso 1 1 calc R
C20 C 0.1615(2) 0.29264(7) 1.14317(17) 0.0293(5) Uani 1 1 d .
H20A H 0.0890 0.3100 1.1565 0.044 Uiso 1 1 calc R
H20B H 0.1831 0.2988 1.0831 0.044 Uiso 1 1 calc R
H20C H 0.2342 0.2991 1.1853 0.044 Uiso 1 1 calc R
C21 C 0.0793(2) 0.23615(8) 1.23976(17) 0.0316(6) Uani 1 1 d .
H21A H 0.0074 0.2546 1.2490 0.047 Uiso 1 1 calc R
H21B H 0.1473 0.2411 1.2866 0.047 Uiso 1 1 calc R
H21C H 0.0523 0.2065 1.2412 0.047 Uiso 1 1 calc R
C22 C 0.3891(2) 0.18158(7) 0.92052(16) 0.0263(5) Uani 1 1 d .
H22 H 0.3532 0.2065 0.8866 0.032 Uiso 1 1 calc R
C23 C 0.5284(3) 0.17810(9) 0.90340(19) 0.0392(6) Uani 1 1 d .
H23A H 0.5352 0.1734 0.8402 0.059 Uiso 1 1 calc R
H23B H 0.5671 0.1543 0.9372 0.059 Uiso 1 1 calc R
H23C H 0.5723 0.2043 0.9218 0.059 Uiso 1 1 calc R
C24 C 0.3158(3) 0.14249(9) 0.88566(19) 0.0432(7) Uani 1 1 d .
H24A H 0.3295 0.1382 0.8233 0.065 Uiso 1 1 calc R
H24B H 0.2253 0.1466 0.8914 0.065 Uiso 1 1 calc R
H24C H 0.3457 0.1176 0.9199 0.065 Uiso 1 1 calc R
C25 C -0.2254(2) -0.00948(7) 0.64971(15) 0.0223(5) Uani 1 1 d .
C26 C -0.3175(2) 0.02204(7) 0.65295(15) 0.0256(5) Uani 1 1 d .
C27 C -0.4426(2) 0.00985(8) 0.63155(18) 0.0333(6) Uani 1 1 d .
H27 H -0.5081 0.0303 0.6327 0.040 Uiso 1 1 calc R
C28 C -0.4734(2) -0.03149(9) 0.60859(18) 0.0365(6) Uani 1 1 d .
H28 H -0.5592 -0.0390 0.5933 0.044 Uiso 1 1 calc R
C29 C -0.3801(2) -0.06192(8) 0.60779(17) 0.0323(6) Uani 1 1 d .
H29 H -0.4029 -0.0902 0.5927 0.039 Uiso 1 1 calc R
C30 C -0.2527(2) -0.05184(7) 0.62872(15) 0.0238(5) Uani 1 1 d .
C31 C -0.2794(2) 0.06723(8) 0.67612(18) 0.0321(6) Uani 1 1 d .
H31 H -0.2012 0.0657 0.7177 0.039 Uiso 1 1 calc R
C32 C -0.3771(3) 0.09180(9) 0.7232(2) 0.0436(7) Uani 1 1 d .
H32A H -0.3458 0.1205 0.7360 0.065 Uiso 1 1 calc R
H32B H -0.3918 0.0775 0.7785 0.065 Uiso 1 1 calc R
H32C H -0.4566 0.0932 0.6852 0.065 Uiso 1 1 calc R
C33 C -0.2438(3) 0.09075(9) 0.5941(2) 0.0509(8) Uani 1 1 d .
H33A H -0.2193 0.1198 0.6101 0.076 Uiso 1 1 calc R
H33B H -0.3165 0.0912 0.5496 0.076 Uiso 1 1 calc R
H33C H -0.1726 0.0763 0.5699 0.076 Uiso 1 1 calc R
C34 C -0.1483(2) -0.08449(7) 0.62649(16) 0.0254(5) Uani 1 1 d .
H34 H -0.0793 -0.0761 0.6722 0.030 Uiso 1 1 calc R
C35 C -0.0919(3) -0.08404(8) 0.53691(17) 0.0337(6) Uani 1 1 d .
H35A H -0.0248 -0.1054 0.5369 0.050 Uiso 1 1 calc R
H35B H -0.0564 -0.0560 0.5267 0.050 Uiso 1 1 calc R
H35C H -0.1583 -0.0904 0.4899 0.050 Uiso 1 1 calc R
C36 C -0.1908(3) -0.12865(8) 0.6500(2) 0.0434(7) Uani 1 1 d .
H36A H -0.1200 -0.1484 0.6474 0.065 Uiso 1 1 calc R
H36B H -0.2611 -0.1375 0.6079 0.065 Uiso 1 1 calc R
H36C H -0.2186 -0.1285 0.7098 0.065 Uiso 1 1 calc R
C37 C 0.1393(2) -0.04571(7) 0.87149(14) 0.0200(5) Uani 1 1 d .
C38 C 0.0445(2) -0.06495(7) 0.91574(15) 0.0215(5) Uani 1 1 d .
C39 C 0.0827(2) -0.08744(7) 0.99218(16) 0.0265(5) Uani 1 1 d .
H39 H 0.0209 -0.1008 1.0244 0.032 Uiso 1 1 calc R
C40 C 0.2098(2) -0.09065(8) 1.02206(17) 0.0300(5) Uani 1 1 d .
H40 H 0.2340 -0.1057 1.0749 0.036 Uiso 1 1 calc R
C41 C 0.3014(2) -0.07200(7) 0.97536(16) 0.0269(5) Uani 1 1 d .
H41 H 0.3881 -0.0749 0.9962 0.032 Uiso 1 1 calc R
C42 C 0.2691(2) -0.04904(7) 0.89838(15) 0.0219(5) Uani 1 1 d .
C43 C -0.0940(2) -0.06005(7) 0.88140(17) 0.0264(5) Uani 1 1 d .
H43 H -0.0968 -0.0599 0.8155 0.032 Uiso 1 1 calc R
C44 C -0.1767(3) -0.09637(10) 0.9062(2) 0.0495(8) Uani 1 1 d .
H44A H -0.2642 -0.0913 0.8822 0.074 Uiso 1 1 calc R
H44B H -0.1735 -0.0986 0.9707 0.074 Uiso 1 1 calc R
H44C H -0.1460 -0.1228 0.8819 0.074 Uiso 1 1 calc R
C45 C -0.1452(3) -0.01710(10) 0.9086(2) 0.0502(8) Uani 1 1 d .
H45A H -0.0888 0.0054 0.8914 0.075 Uiso 1 1 calc R
H45B H -0.1494 -0.0165 0.9727 0.075 Uiso 1 1 calc R
H45C H -0.2301 -0.0128 0.8791 0.075 Uiso 1 1 calc R
C46 C 0.3658(2) -0.02732(8) 0.84576(16) 0.0260(5) Uani 1 1 d .
H46 H 0.3316 -0.0276 0.7823 0.031 Uiso 1 1 calc R
C47 C 0.4940(2) -0.04989(9) 0.85198(18) 0.0357(6) Uani 1 1 d .
H47A H 0.5523 -0.0345 0.8169 0.054 Uiso 1 1 calc R
H47B H 0.4829 -0.0788 0.8292 0.054 Uiso 1 1 calc R
H47C H 0.5290 -0.0509 0.9138 0.054 Uiso 1 1 calc R
C48 C 0.3806(3) 0.01890(9) 0.87425(19) 0.0383(6) Uani 1 1 d .
H48A H 0.4431 0.0327 0.8400 0.057 Uiso 1 1 calc R
H48B H 0.4092 0.0202 0.9373 0.057 Uiso 1 1 calc R
H48C H 0.2990 0.0334 0.8637 0.057 Uiso 1 1 calc R

loop_
_atom_site_aniso_label
_atom_site_aniso_U_11
_atom_site_aniso_U_22
_atom_site_aniso_U_33
_atom_site_aniso_U_23
_atom_site_aniso_U_13
_atom_site_aniso_U_12
Ti1 0.0177(2) 0.0244(2) 0.0155(2) 0.00305(14) 0.00137(15) 0.00015(15)
Ti2 0.0183(2) 0.0190(2) 0.0283(3) 0.00418(15) -0.00052(16) -0.00128(15)
Cl1 0.0291(3) 0.0382(3) 0.0251(3) 0.0064(2) 0.0084(2) 0.0132(2)
Cl2 0.0351(3) 0.0437(4) 0.0300(4) 0.0043(3) -0.0005(3) -0.0187(3)
Cl3 0.0418(4) 0.0220(3) 0.0675(5) -0.0029(3) -0.0083(3) -0.0067(3)
Cl4 0.0314(3) 0.0452(4) 0.0358(4) 0.0160(3) 0.0102(3) 0.0097(3)
O1 0.0215(8) 0.0227(8) 0.0174(8) 0.0003(6) 0.0036(6) -0.0026(6)
O2 0.0229(8) 0.0240(8) 0.0187(8) 0.0007(6) -0.0005(6) 0.0015(6)
O3 0.0197(8) 0.0252(8) 0.0226(9) 0.0034(6) -0.0005(6) -0.0020(6)
O4 0.0197(8) 0.0223(8) 0.0300(9) 0.0016(6) -0.0019(6) -0.0001(6)
C1 0.0160(10) 0.0237(11) 0.0184(12) 0.0036(9) 0.0032(8) 0.0001(9)
C2 0.0175(11) 0.0266(12) 0.0216(13) -0.0024(9) 0.0005(9) -0.0003(9)
C3 0.0263(12) 0.0310(13) 0.0221(13) -0.0033(9) 0.0051(9) 0.0034(10)
C4 0.0244(12) 0.0321(13) 0.0240(13) 0.0071(9) 0.0086(9) 0.0041(10)
C5 0.0224(12) 0.0239(12) 0.0282(13) 0.0041(9) 0.0040(9) -0.0001(9)
C6 0.0172(10) 0.0218(11) 0.0200(12) 0.0008(8) 0.0010(8) 0.0011(8)
C7 0.0278(12) 0.0298(13) 0.0246(13) -0.0050(9) 0.0061(9) -0.0059(10)
C8 0.0456(16) 0.0271(14) 0.0492(18) -0.0019(11) 0.0184(13) -0.0023(12)
C9 0.0424(18) 0.0406(18) 0.094(3) -0.0028(17) -0.0235(17) -0.0145(14)
C10 0.0235(11) 0.0236(12) 0.0213(12) -0.0009(9) 0.0023(9) -0.0019(9)
C11 0.0318(13) 0.0288(13) 0.0235(13) -0.0020(9) -0.0027(10) -0.0062(10)
C12 0.0435(15) 0.0237(13) 0.0314(15) -0.0028(10) 0.0018(11) -0.0025(11)
C13 0.0198(11) 0.0176(11) 0.0184(12) 0.0027(8) -0.0026(8) -0.0015(8)
C14 0.0210(11) 0.0181(11) 0.0194(12) 0.0003(8) 0.0001(8) -0.0060(8)
C15 0.0224(11) 0.0268(12) 0.0200(12) -0.0002(9) -0.0018(9) -0.0050(9)
C16 0.0198(11) 0.0280(12) 0.0268(14) 0.0051(9) -0.0052(9) -0.0024(9)
C17 0.0195(11) 0.0233(12) 0.0295(14) 0.0023(9) -0.0002(9) 0.0012(9)
C18 0.0222(11) 0.0181(11) 0.0239(13) 0.0016(8) 0.0016(9) -0.0023(9)
C19 0.0217(12) 0.0249(12) 0.0223(13) -0.0011(9) 0.0002(9) 0.0009(9)
C20 0.0306(13) 0.0246(13) 0.0325(14) -0.0042(10) 0.0013(10) 0.0021(10)
C21 0.0293(13) 0.0406(15) 0.0255(14) 0.0012(10) 0.0058(10) 0.0048(11)
C22 0.0297(12) 0.0258(12) 0.0239(13) 0.0014(9) 0.0057(9) 0.0033(10)
C23 0.0368(15) 0.0498(17) 0.0328(16) 0.0055(12) 0.0133(11) 0.0110(12)
C24 0.0642(19) 0.0371(15) 0.0295(16) -0.0103(11) 0.0119(13) -0.0100(13)
C25 0.0184(11) 0.0261(12) 0.0220(13) 0.0036(9) -0.0004(9) 0.0003(9)
C26 0.0248(12) 0.0271(12) 0.0250(13) 0.0038(9) 0.0024(9) 0.0047(10)
C27 0.0206(12) 0.0392(15) 0.0399(16) 0.0029(11) 0.0006(10) 0.0086(10)
C28 0.0195(12) 0.0481(16) 0.0411(16) -0.0040(12) -0.0025(10) -0.0023(11)
C29 0.0291(13) 0.0322(14) 0.0350(15) -0.0032(10) -0.0002(10) -0.0056(10)
C30 0.0251(12) 0.0244(12) 0.0214(12) 0.0003(9) -0.0001(9) -0.0002(9)
C31 0.0301(13) 0.0257(13) 0.0412(16) 0.0049(11) 0.0064(11) 0.0045(10)
C32 0.0521(17) 0.0318(15) 0.0500(19) -0.0006(12) 0.0220(14) 0.0041(13)
C33 0.071(2) 0.0311(15) 0.055(2) 0.0059(13) 0.0312(16) 0.0044(14)
C34 0.0296(12) 0.0204(12) 0.0257(13) -0.0002(9) 0.0008(9) 0.0005(9)
C35 0.0383(14) 0.0320(14) 0.0313(15) 0.0009(10) 0.0067(11) 0.0077(11)
C36 0.0455(17) 0.0277(14) 0.059(2) 0.0088(12) 0.0128(13) 0.0017(12)
C37 0.0242(11) 0.0175(11) 0.0182(12) -0.0011(8) 0.0015(8) 0.0015(9)
C38 0.0228(11) 0.0201(11) 0.0220(12) -0.0049(8) 0.0045(9) -0.0008(9)
C39 0.0311(13) 0.0228(12) 0.0269(13) -0.0024(9) 0.0099(10) -0.0018(9)
C40 0.0387(14) 0.0253(12) 0.0257(14) 0.0039(9) 0.0017(10) 0.0043(10)
C41 0.0257(12) 0.0290(13) 0.0254(13) -0.0026(9) -0.0015(9) 0.0056(10)
C42 0.0210(11) 0.0213(11) 0.0233(12) -0.0043(9) 0.0006(9) -0.0003(9)
C43 0.0187(12) 0.0270(13) 0.0339(14) -0.0088(10) 0.0040(9) -0.0046(9)
C44 0.0335(15) 0.0538(19) 0.060(2) 0.0108(15) -0.0003(13) -0.0202(13)
C45 0.0262(14) 0.0497(18) 0.074(2) -0.0228(16) -0.0020(13) 0.0069(13)
C46 0.0198(12) 0.0321(13) 0.0259(13) -0.0022(9) 0.0001(9) -0.0036(9)
C47 0.0202(12) 0.0549(17) 0.0318(15) 0.0003(11) 0.0012(10) 0.0019(11)
C48 0.0356(15) 0.0395(15) 0.0401(16) -0.0031(12) 0.0051(11) -0.0148(12)

loop_
_atom_type_symbol
_atom_type_description
_atom_type_scat_dispersion_real
_atom_type_scat_dispersion_imag
_atom_type_scat_source
C C 0.0033 0.0016 'International Tables Vol C Tables 4.2.6.8 and 6.1.1.4'
H H 0.0000 0.0000 'International Tables Vol C Tables 4.2.6.8 and 6.1.1.4'
O O 0.0106 0.0060 'International Tables Vol C Tables 4.2.6.8 and 6.1.1.4'
Cl Cl 0.1484 0.1585 'International Tables Vol C Tables 4.2.6.8 and 6.1.1.4'
Ti Ti 0.2776 0.4457 'International Tables Vol C Tables 4.2.6.8 and 6.1.1.4'

loop_
_geom_angle_atom_site_label_1
_geom_angle_atom_site_label_2
_geom_angle_atom_site_label_3
_geom_angle
O1 Ti1 O2 110.55(7)
O1 Ti1 Cl2 109.94(5)
O2 Ti1 Cl2 108.92(6)
O1 Ti1 Cl1 107.82(5)
O2 Ti1 Cl1 109.33(6)
Cl2 Ti1 Cl1 110.26(3)
O4 Ti2 O3 112.29(7)
O4 Ti2 Cl3 108.56(6)
O3 Ti2 Cl3 108.50(6)
O4 Ti2 Cl4 109.40(6)
O3 Ti2 Cl4 107.84(6)
Cl3 Ti2 Cl4 110.24(3)
C1 O1 Ti1 175.34(14)
C13 O2 Ti1 177.89(15)
C37 O3 Ti2 176.97(15)
C25 O4 Ti2 169.42(15)
O1 C1 C2 117.86(19)
O1 C1 C6 117.67(19)
C2 C1 C6 124.4(2)
C1 C2 C3 116.4(2)
C1 C2 C7 121.5(2)
C3 C2 C7 122.1(2)
C4 C3 C2 121.4(2)
C3 C4 C5 120.5(2)
C4 C5 C6 120.8(2)
C5 C6 C1 116.4(2)
C5 C6 C10 123.6(2)
C1 C6 C10 119.97(19)
C9 C7 C2 111.1(2)
C9 C7 C8 111.8(2)
C2 C7 C8 112.0(2)
C6 C10 C12 113.82(19)
C6 C10 C11 110.55(19)
C12 C10 C11 109.64(19)
O2 C13 C18 118.2(2)
O2 C13 C14 117.41(19)
C18 C13 C14 124.4(2)
C15 C14 C13 116.6(2)
C15 C14 C19 122.6(2)
C13 C14 C19 120.73(19)
C16 C15 C14 120.8(2)
C17 C16 C15 120.8(2)
C16 C17 C18 121.3(2)
C17 C18 C13 116.0(2)
C17 C18 C22 122.6(2)
C13 C18 C22 121.4(2)
C14 C19 C21 113.67(19)
C14 C19 C20 109.76(19)
C21 C19 C20 110.9(2)
C18 C22 C23 113.2(2)
C18 C22 C24 110.4(2)
C23 C22 C24 110.7(2)
O4 C25 C26 118.0(2)
O4 C25 C30 118.0(2)
C26 C25 C30 123.9(2)
C27 C26 C25 116.6(2)
C27 C26 C31 122.9(2)
C25 C26 C31 120.4(2)
C28 C27 C26 121.3(2)
C29 C28 C27 120.4(2)
C28 C29 C30 121.2(2)
C29 C30 C25 116.5(2)
C29 C30 C34 122.2(2)
C25 C30 C34 121.3(2)
C26 C31 C32 114.3(2)
C26 C31 C33 110.4(2)
C32 C31 C33 111.2(2)
C30 C34 C36 112.9(2)
C30 C34 C35 110.83(19)
C36 C34 C35 111.3(2)
O3 C37 C38 118.57(19)
O3 C37 C42 117.69(19)
C38 C37 C42 123.7(2)
C39 C38 C37 117.0(2)
C39 C38 C43 122.7(2)
C37 C38 C43 120.3(2)
C40 C39 C38 121.0(2)
C41 C40 C39 120.4(2)
C40 C41 C42 121.3(2)
C41 C42 C37 116.5(2)
C41 C42 C46 123.3(2)
C37 C42 C46 120.1(2)
C44 C43 C38 113.6(2)
C44 C43 C45 112.3(2)
C38 C43 C45 110.56(19)
C42 C46 C48 109.9(2)
C42 C46 C47 113.2(2)
C48 C46 C47 111.0(2)

loop_
_geom_bond_atom_site_label_1
_geom_bond_atom_site_label_2
_geom_bond_distance
Ti1 O1 1.7411(15)
Ti1 O2 1.7448(15)
Ti1 Cl2 2.2247(7)
Ti1 Cl1 2.2254(7)
Ti2 O4 1.7477(16)
Ti2 O3 1.7528(15)
Ti2 Cl3 2.2196(8)
Ti2 Cl4 2.2202(8)
O1 C1 1.381(3)
O2 C13 1.381(3)
O3 C37 1.373(3)
O4 C25 1.379(3)
C1 C2 1.390(3)
C1 C6 1.404(3)
C2 C3 1.393(3)
C2 C7 1.518(3)
C3 C4 1.383(4)
C4 C5 1.388(3)
C5 C6 1.398(3)
C6 C10 1.515(3)
C7 C9 1.513(4)
C7 C8 1.523(4)
C10 C12 1.527(3)
C10 C11 1.541(3)
C13 C18 1.401(3)
C13 C14 1.401(3)
C14 C15 1.394(3)
C14 C19 1.517(3)
C15 C16 1.385(3)
C16 C17 1.382(4)
C17 C18 1.400(3)
C18 C22 1.513(3)
C19 C21 1.525(3)
C19 C20 1.528(3)
C22 C23 1.526(3)
C22 C24 1.530(4)
C25 C26 1.399(3)
C25 C30 1.401(3)
C26 C27 1.392(4)
C26 C31 1.518(4)
C27 C28 1.385(4)
C28 C29 1.381(4)
C29 C30 1.397(3)
C30 C34 1.516(3)
C31 C32 1.522(4)
C31 C33 1.527(4)
C34 C36 1.519(3)
C34 C35 1.534(4)
C37 C38 1.397(3)
C37 C42 1.405(3)
C38 C39 1.392(3)
C38 C43 1.523(3)
C39 C40 1.387(4)
C40 C41 1.384(4)
C41 C42 1.394(3)
C42 C46 1.518(3)
C43 C44 1.512(4)
C43 C45 1.532(4)
C46 C48 1.528(4)
C46 C47 1.532(3)
